data_1525535
loop_
_publ_author_name
'van Vucht, J.H.N.'

_publ_section_title
;
 On the crystal structures of some compounds of gallium with potassium,
 rubidium and cesium
;
_journal_name_full 'Journal of the Less-Common Metals'
_journal_page_first 163
_journal_page_last 175
_journal_volume 108
_journal_year 1985
_chemical_formula_sum 'Cs Ga3'
_space_group_IT_number 119
_symmetry_space_group_name_Hall 'I -4 -2'
_symmetry_space_group_name_H-M 'I -4 m 2'
_cell_angle_alpha 90
_cell_angle_beta 90
_cell_angle_gamma 90
_cell_formula_units_Z 6
_cell_length_a 6.393
_cell_length_b 6.393
_cell_length_c 15.829
_cell_volume 646.938
_citation_journal_id_ASTM JCOMAH
_cod_data_source_file vanVucht_JCOMAH_1985_1386.cif
_cod_data_source_block Cs1Ga3
_cod_original_cell_volume 646.9384
_cod_original_formula_sum 'Cs1 Ga3'
_cod_database_code 1525535

loop_
_symmetry_equiv_pos_as_xyz
x,y,z
y,-x,-z
-x,-y,z
-y,x,-z
-x,y,z
y,x,-z
x,-y,z
-y,-x,-z
x+1/2,y+1/2,z+1/2
y+1/2,-x+1/2,-z+1/2
-x+1/2,-y+1/2,z+1/2
-y+1/2,x+1/2,-z+1/2
-x+1/2,y+1/2,z+1/2
y+1/2,x+1/2,-z+1/2
x+1/2,-y+1/2,z+1/2
-y+1/2,-x+1/2,-z+1/2

loop_
_atom_site_label
_atom_site_type_symbol
_atom_site_fract_x
_atom_site_fract_y
_atom_site_fract_z
_atom_site_occupancy
_atom_site_U_iso_or_equiv
Cs1 Cs 0 0 0 1 0.0
Ga3 Ga 0.693 0 0.606 1 0.0
Ga1 Ga 0 0 0.5 1 0.0
Ga2 Ga 0.786 0 0.776 1 0.0
Cs2 Cs 0 0.5 0.867 1 0.0
